data_4031454
loop_
_publ_author_name
'Gebert, E.'
'Peterson, S.W.'
'Reis, A.H.jr.'
'Appelman, E.H.'

_publ_section_title
;
 The crystal structure of cesium perbromate
;
_journal_name_full 'Journal of Inorganic and Nuclear Chemistry'
_journal_page_first 3085
_journal_page_last 3089
_journal_volume 43
_journal_year 1981
_chemical_formula_sum 'Br Cs O4'
_chemical_name_systematic 'Cs (Br O4)'
_space_group_IT_number 88
_symmetry_space_group_name_Hall 'I 4bw -1bw'
_symmetry_space_group_name_H-M 'I 41/a :1'
_cell_angle_alpha 90
_cell_angle_beta 90
_cell_angle_gamma 90
_cell_formula_units_Z 4
_cell_length_a 5.751
_cell_length_b 5.751
_cell_length_c 14.821
_cell_volume 490.190
_citation_journal_id_ASTM JINCAO
_cod_data_source_file Gebert_JINCAO_1981_787.cif
_cod_data_source_block Br1Cs1O4
_cod_original_cell_volume 490.1898
_cod_original_sg_symbol_Hall '-I 4ad (x,y+1/4,z+1/8)'
_cod_original_formula_sum 'Br1 Cs1 O4'
_cod_database_code 4031454

loop_
_symmetry_equiv_pos_as_xyz
x,y,z
-y,x+1/2,z+1/4
-x+1/2,-y+1/2,z+1/2
y+1/2,-x,z+3/4
-x,-y+1/2,-z+1/4
y,-x,-z
x-1/2,y,-z-1/4
-y-1/2,x+1/2,-z-1/2
x+1/2,y+1/2,z+1/2
-y+1/2,x+1,z+3/4
-x+1,-y+1,z+1
y+1,-x+1/2,z+5/4
-x+1/2,-y+1,-z+3/4
y+1/2,-x+1/2,-z+1/2
x,y+1/2,-z+1/4
-y,x+1,-z

loop_
_atom_site_label
_atom_site_type_symbol
_atom_site_fract_x
_atom_site_fract_y
_atom_site_fract_z
_atom_site_occupancy
_atom_site_U_iso_or_equiv
O1 O-2 0.0002 0.2307 0.4385 1 0.0
Br1 Br+7 0 0 0.5 1 0.0
Cs1 Cs+1 0 0 0 1 0.0
